data_4089245
loop_
_publ_author_name
'Aghazadeh Meshgi, Mohammad'
'Zitz, Rainer'
'Walewska, Ma\/lgorzata'
'Baumgartner, Judith'
'Marschner, Christoph'

_publ_section_title
;
 Tuning the Si-N Interaction in Metalated Oligosilanylsilatranes.
;
_journal_issue 7
_journal_name_full Organometallics
_journal_page_first 1365
_journal_page_last 1371
_journal_paper_doi 10.1021/acs.organomet.7b00084
_journal_volume 36
_journal_year 2017
_chemical_formula_sum 'C22 H40 Cl Hf N O3 Si4'
_chemical_formula_weight 692.85
_space_group_IT_number 14
_space_group_name_Hall '-P 2ybc'
_space_group_name_H-M_alt 'P 1 21/c 1'
_symmetry_cell_setting monoclinic
_symmetry_space_group_name_H-M 'P 1 21/c 1'
_atom_sites_solution_hydrogens geom
_atom_sites_solution_primary direct
_atom_sites_solution_secondary difmap
_audit_creation_method SHELXL-97
_cell_angle_alpha 90.00
_cell_angle_beta 98.649(4)
_cell_angle_gamma 90.00
_cell_formula_units_Z 4
_cell_length_a 11.397(3)
_cell_length_b 11.523(3)
_cell_length_c 21.702(5)
_cell_measurement_reflns_used 12344
_cell_measurement_temperature 100(2)
_cell_measurement_theta_max 52.526
_cell_measurement_theta_min 4.820
_cell_volume 2817.7(12)
_computing_cell_refinement 'Bruker XSCANS'
_computing_data_collection 'Bruker XSCANS'
_computing_data_reduction 'Bruker SHELXTL'
_computing_molecular_graphics 'Bruker SHELXTL'
_computing_publication_material 'Bruker SHELXTL'
_computing_structure_refinement 'SHELXL-97 (Sheldrick, 1997)'
_computing_structure_solution 'SHELXS-97 (Sheldrick, 1990)'
_diffrn_ambient_temperature 100(2)
_diffrn_measured_fraction_theta_full 0.995
_diffrn_measured_fraction_theta_max 0.995
_diffrn_measurement_device_type 'SMART APEX'
_diffrn_measurement_method '\w scans'
_diffrn_radiation_monochromator graphite
_diffrn_radiation_source 'fine-focus sealed tube'
_diffrn_radiation_type MoK\a
_diffrn_radiation_wavelength 0.71073
_diffrn_reflns_av_R_equivalents 0.0572
_diffrn_reflns_av_sigmaI/netI 0.0442
_diffrn_reflns_limit_h_max 14
_diffrn_reflns_limit_h_min -14
_diffrn_reflns_limit_k_max 14
_diffrn_reflns_limit_k_min -14
_diffrn_reflns_limit_l_max 27
_diffrn_reflns_limit_l_min -27
_diffrn_reflns_number 21898
_diffrn_reflns_theta_full 26.34
_diffrn_reflns_theta_max 26.34
_diffrn_reflns_theta_min 1.81
_exptl_absorpt_coefficient_mu 3.991
_exptl_absorpt_correction_T_max 0.7153
_exptl_absorpt_correction_T_min 0.4476
_exptl_absorpt_correction_type multi-scan
_exptl_absorpt_process_details SADABS
_exptl_crystal_colour yellow
_exptl_crystal_density_diffrn 1.633
_exptl_crystal_density_method 'not measured'
_exptl_crystal_description plates
_exptl_crystal_F_000 1392
_exptl_crystal_size_max 0.24
_exptl_crystal_size_mid 0.14
_exptl_crystal_size_min 0.09
_refine_diff_density_max 2.815
_refine_diff_density_min -1.715
_refine_diff_density_rms 0.166
_refine_ls_extinction_method none
_refine_ls_goodness_of_fit_ref 1.132
_refine_ls_hydrogen_treatment constr
_refine_ls_matrix_type full
_refine_ls_number_parameters 295
_refine_ls_number_reflns 5719
_refine_ls_number_restraints 0
_refine_ls_restrained_S_all 1.132
_refine_ls_R_factor_all 0.0472
_refine_ls_R_factor_gt 0.0433
_refine_ls_shift/su_max 0.005
_refine_ls_shift/su_mean 0.000
_refine_ls_structure_factor_coef Fsqd
_refine_ls_weighting_details 'calc w=1/[\s^2^(Fo^2^)+(0.0376P)^2^+12.3658P] where P=(Fo^2^+2Fc^2^)/3'
_refine_ls_weighting_scheme calc
_refine_ls_wR_factor_gt 0.0959
_refine_ls_wR_factor_ref 0.0980
_reflns_number_gt 5372
_reflns_number_total 5719
_reflns_threshold_expression >2sigma(I)
_cod_data_source_file om7b00084_si_002.cif
_cod_data_source_block 5_1183j
_cod_original_cell_volume 2817.6(12)
_cod_original_sg_symbol_H-M P2(1)/c
_cod_database_code 4089245

loop_
_symmetry_equiv_pos_as_xyz
'x, y, z'
'-x, y+1/2, -z+1/2'
'-x, -y, -z'
'x, -y-1/2, z-1/2'

loop_
_atom_site_label
_atom_site_type_symbol
_atom_site_fract_x
_atom_site_fract_y
_atom_site_fract_z
_atom_site_U_iso_or_equiv
_atom_site_adp_type
_atom_site_occupancy
_atom_site_symmetry_multiplicity
_atom_site_calc_flag
_atom_site_refinement_flags
Hf1 Hf 0.619874(18) 0.665753(18) 0.197435(9) 0.01666(9) Uani 1 1 d .
Cl1 Cl 0.62891(12) 0.45801(12) 0.18564(7) 0.0274(3) Uani 1 1 d .
N1 N 0.7814(4) 1.1217(4) 0.0727(2) 0.0213(9) Uani 1 1 d .
O1 O 0.7367(4) 0.9739(3) 0.15802(18) 0.0295(9) Uani 1 1 d .
O2 O 0.6828(4) 0.9260(3) 0.02953(19) 0.0268(9) Uani 1 1 d .
O3 O 0.9222(3) 0.9414(3) 0.0867(2) 0.0281(9) Uani 1 1 d .
Si1 Si 0.77919(12) 0.71923(12) 0.11658(6) 0.0145(3) Uani 1 1 d .
Si2 Si 0.98014(13) 0.67071(13) 0.15106(7) 0.0224(3) Uani 1 1 d .
Si3 Si 0.73889(12) 0.62968(12) 0.01735(6) 0.0165(3) Uani 1 1 d .
Si4 Si 0.78126(12) 0.91979(12) 0.09445(6) 0.0146(3) Uani 1 1 d .
C1 C 0.6197(6) 0.7004(8) 0.3097(3) 0.047(2) Uani 1 1 d .
H1 H 0.5459 0.6915 0.3245 0.057 Uiso 1 1 calc R
C2 C 0.6626(6) 0.8029(6) 0.2857(3) 0.0379(16) Uani 1 1 d .
H2 H 0.6239 0.8761 0.2825 0.045 Uiso 1 1 calc R
C3 C 0.7725(5) 0.7778(5) 0.2671(2) 0.0258(12) Uani 1 1 d .
H3 H 0.8208 0.8305 0.2485 0.031 Uiso 1 1 calc R
C4 C 0.7984(5) 0.6606(5) 0.2810(3) 0.0274(13) Uani 1 1 d .
H4 H 0.8674 0.6202 0.2734 0.033 Uiso 1 1 calc R
C5 C 0.7056(7) 0.6137(7) 0.3080(3) 0.0432(18) Uani 1 1 d .
H5 H 0.7013 0.5364 0.3227 0.052 Uiso 1 1 calc R
C6 C 0.4793(5) 0.8225(5) 0.1601(3) 0.0249(12) Uani 1 1 d .
H6 H 0.5034 0.8999 0.1703 0.030 Uiso 1 1 calc R
C7 C 0.4994(4) 0.7622(5) 0.1064(2) 0.0208(11) Uani 1 1 d .
H7 H 0.5379 0.7919 0.0738 0.025 Uiso 1 1 calc R
C8 C 0.4520(5) 0.6491(5) 0.1097(3) 0.0217(11) Uani 1 1 d .
H8 H 0.4537 0.5888 0.0800 0.026 Uiso 1 1 calc R
C9 C 0.4014(5) 0.6423(5) 0.1657(3) 0.0248(12) Uani 1 1 d .
H9 H 0.3631 0.5763 0.1800 0.030 Uiso 1 1 calc R
C10 C 0.4176(5) 0.7497(5) 0.1964(3) 0.0274(12) Uani 1 1 d .
H10 H 0.3917 0.7697 0.2346 0.033 Uiso 1 1 calc R
C11 C 1.0762(6) 0.6828(7) 0.0885(3) 0.0424(18) Uani 1 1 d .
H11A H 1.1598 0.6757 0.1071 0.064 Uiso 1 1 calc R
H11B H 1.0633 0.7584 0.0679 0.064 Uiso 1 1 calc R
H11C H 1.0560 0.6208 0.0579 0.064 Uiso 1 1 calc R
C12 C 0.9992(7) 0.5169(6) 0.1807(3) 0.0441(18) Uani 1 1 d .
H12A H 0.9792 0.4628 0.1459 0.066 Uiso 1 1 calc R
H12B H 0.9465 0.5034 0.2117 0.066 Uiso 1 1 calc R
H12C H 1.0817 0.5048 0.1999 0.066 Uiso 1 1 calc R
C13 C 1.0525(5) 0.7722(6) 0.2138(3) 0.0315(14) Uani 1 1 d .
H13A H 1.0157 0.7623 0.2515 0.047 Uiso 1 1 calc R
H13B H 1.0420 0.8526 0.1993 0.047 Uiso 1 1 calc R
H13C H 1.1374 0.7545 0.2234 0.047 Uiso 1 1 calc R
C14 C 0.7580(5) 0.4679(5) 0.0277(3) 0.0267(12) Uani 1 1 d .
H14A H 0.7471 0.4302 -0.0132 0.040 Uiso 1 1 calc R
H14B H 0.6989 0.4382 0.0522 0.040 Uiso 1 1 calc R
H14C H 0.8378 0.4513 0.0496 0.040 Uiso 1 1 calc R
C15 C 0.8408(6) 0.6823(6) -0.0376(3) 0.0310(14) Uani 1 1 d .
H15A H 0.9216 0.6547 -0.0233 0.047 Uiso 1 1 calc R
H15B H 0.8403 0.7673 -0.0386 0.047 Uiso 1 1 calc R
H15C H 0.8133 0.6522 -0.0796 0.047 Uiso 1 1 calc R
C16 C 0.5865(5) 0.6575(5) -0.0278(3) 0.0240(12) Uani 1 1 d .
H16A H 0.5731 0.7413 -0.0319 0.036 Uiso 1 1 calc R
H16B H 0.5263 0.6230 -0.0056 0.036 Uiso 1 1 calc R
H16C H 0.5811 0.6226 -0.0693 0.036 Uiso 1 1 calc R
C17 C 0.7034(10) 1.0887(6) 0.1660(4) 0.064(3) Uani 1 1 d .
H17A H 0.7321 1.1112 0.2097 0.077 Uiso 1 1 calc R
H17B H 0.6156 1.0922 0.1600 0.077 Uiso 1 1 calc R
C18 C 0.7439(13) 1.1721(6) 0.1267(5) 0.087(4) Uani 1 1 d .
H18A H 0.8111 1.2153 0.1504 0.105 Uiso 1 1 calc R
H18B H 0.6794 1.2283 0.1134 0.105 Uiso 1 1 calc R
C19 C 0.6655(8) 1.0204(6) -0.0107(3) 0.053(2) Uani 1 1 d .
H19A H 0.5805 1.0228 -0.0290 0.064 Uiso 1 1 calc R
H19B H 0.7116 1.0071 -0.0452 0.064 Uiso 1 1 calc R
C20 C 0.6975(9) 1.1316(6) 0.0159(4) 0.060(3) Uani 1 1 d .
H20A H 0.6252 1.1719 0.0249 0.071 Uiso 1 1 calc R
H20B H 0.7329 1.1791 -0.0146 0.071 Uiso 1 1 calc R
C21 C 0.9778(6) 1.0486(6) 0.0850(5) 0.051(2) Uani 1 1 d .
H21A H 1.0374 1.0428 0.0563 0.061 Uiso 1 1 calc R
H21B H 1.0211 1.0654 0.1271 0.061 Uiso 1 1 calc R
C22 C 0.9008(6) 1.1448(6) 0.0657(6) 0.081(4) Uani 1 1 d .
H22A H 0.9289 1.2139 0.0908 0.098 Uiso 1 1 calc R
H22B H 0.9048 1.1628 0.0215 0.098 Uiso 1 1 calc R

loop_
_atom_site_aniso_label
_atom_site_aniso_U_11
_atom_site_aniso_U_22
_atom_site_aniso_U_33
_atom_site_aniso_U_23
_atom_site_aniso_U_13
_atom_site_aniso_U_12
Hf1 0.01771(13) 0.01844(13) 0.01370(12) -0.00040(8) 0.00195(8) -0.00231(8)
Cl1 0.0327(8) 0.0184(6) 0.0310(7) 0.0048(5) 0.0046(6) -0.0006(5)
N1 0.025(2) 0.019(2) 0.021(2) 0.0028(19) 0.0052(19) 0.0006(18)
O1 0.052(3) 0.0161(19) 0.025(2) -0.0022(16) 0.0188(19) 0.0012(18)
O2 0.032(2) 0.0154(19) 0.028(2) 0.0047(16) -0.0114(17) -0.0014(15)
O3 0.0142(19) 0.021(2) 0.050(3) 0.0126(18) 0.0080(17) 0.0025(15)
Si1 0.0152(7) 0.0149(7) 0.0129(6) 0.0016(5) 0.0008(5) 0.0024(5)
Si2 0.0206(7) 0.0275(8) 0.0186(7) 0.0025(6) 0.0011(6) 0.0098(6)
Si3 0.0192(7) 0.0162(7) 0.0139(6) -0.0021(5) 0.0023(5) -0.0008(5)
Si4 0.0145(7) 0.0154(7) 0.0136(6) -0.0009(5) 0.0008(5) 0.0006(5)
C1 0.031(4) 0.100(6) 0.011(3) -0.017(3) 0.006(2) -0.019(4)
C2 0.036(4) 0.048(4) 0.028(3) -0.027(3) -0.003(3) 0.004(3)
C3 0.026(3) 0.033(3) 0.016(3) -0.004(2) -0.001(2) -0.011(2)
C4 0.026(3) 0.040(3) 0.013(2) 0.002(2) -0.006(2) 0.002(2)
C5 0.053(4) 0.059(5) 0.014(3) 0.012(3) -0.008(3) -0.028(4)
C6 0.022(3) 0.019(3) 0.032(3) -0.001(2) -0.001(2) 0.006(2)
C7 0.013(2) 0.027(3) 0.022(3) 0.006(2) 0.001(2) 0.004(2)
C8 0.021(3) 0.024(3) 0.017(3) -0.002(2) -0.005(2) -0.001(2)
C9 0.020(3) 0.028(3) 0.026(3) 0.002(2) 0.001(2) -0.005(2)
C10 0.021(3) 0.032(3) 0.030(3) 0.001(3) 0.007(2) 0.005(2)
C11 0.025(3) 0.074(5) 0.029(3) 0.000(3) 0.007(3) 0.016(3)
C12 0.055(4) 0.032(4) 0.040(4) 0.007(3) -0.006(3) 0.024(3)
C13 0.018(3) 0.046(4) 0.029(3) -0.002(3) -0.002(2) 0.002(2)
C14 0.030(3) 0.019(3) 0.029(3) -0.008(2) -0.002(2) 0.002(2)
C15 0.031(3) 0.042(4) 0.021(3) 0.001(3) 0.009(2) -0.010(3)
C16 0.026(3) 0.023(3) 0.022(3) -0.006(2) 0.000(2) 0.001(2)
C17 0.126(8) 0.018(3) 0.067(5) 0.001(3) 0.074(6) 0.016(4)
C18 0.202(13) 0.016(3) 0.063(6) 0.003(3) 0.081(8) 0.016(5)
C19 0.085(6) 0.023(3) 0.038(4) 0.014(3) -0.037(4) -0.008(3)
C20 0.095(7) 0.021(3) 0.048(5) 0.014(3) -0.037(4) -0.010(4)
C21 0.021(3) 0.026(3) 0.103(7) 0.003(4) -0.001(4) -0.007(3)
C22 0.023(4) 0.028(4) 0.193(12) 0.042(6) 0.017(5) -0.008(3)

loop_
_atom_type_symbol
_atom_type_description
_atom_type_scat_dispersion_real
_atom_type_scat_dispersion_imag
_atom_type_scat_source
C C 0.0033 0.0016 'International Tables Vol C Tables 4.2.6.8 and 6.1.1.4'
H H 0.0000 0.0000 'International Tables Vol C Tables 4.2.6.8 and 6.1.1.4'
N N 0.0061 0.0033 'International Tables Vol C Tables 4.2.6.8 and 6.1.1.4'
O O 0.0106 0.0060 'International Tables Vol C Tables 4.2.6.8 and 6.1.1.4'
Si Si 0.0817 0.0704 'International Tables Vol C Tables 4.2.6.8 and 6.1.1.4'
Hf Hf -0.5830 6.1852 'International Tables Vol C Tables 4.2.6.8 and 6.1.1.4'
Cl Cl 0.1484 0.1585 'International Tables Vol C Tables 4.2.6.8 and 6.1.1.4'

loop_
_geom_angle_atom_site_label_1
_geom_angle_atom_site_label_2
_geom_angle_atom_site_label_3
_geom_angle
Cl1 Hf1 C6 136.67(14)
Cl1 Hf1 C1 105.8(2)
C6 Hf1 C1 96.3(3)
Cl1 Hf1 C2 135.21(18)
C6 Hf1 C2 80.2(2)
C1 Hf1 C2 33.1(3)
Cl1 Hf1 C3 122.86(15)
C6 Hf1 C3 100.36(19)
C1 Hf1 C3 54.6(2)
C2 Hf1 C3 32.8(2)
Cl1 Hf1 C7 112.70(13)
C6 Hf1 C7 32.91(18)
C1 Hf1 C7 128.9(2)
C2 Hf1 C7 110.5(2)
C3 Hf1 C7 120.14(19)
Cl1 Hf1 C8 83.26(13)
C6 Hf1 C8 54.60(18)
C1 Hf1 C8 130.6(2)
C2 Hf1 C8 132.8(2)
C3 Hf1 C8 152.83(19)
C7 Hf1 C8 33.02(18)
Cl1 Hf1 C9 85.41(14)
C6 Hf1 C9 54.38(19)
C1 Hf1 C9 98.1(2)
C2 Hf1 C9 110.8(2)
C3 Hf1 C9 143.22(19)
C7 Hf1 C9 54.69(18)
C8 Hf1 C9 33.16(18)
Cl1 Hf1 C10 115.96(15)
C6 Hf1 C10 32.95(19)
C1 Hf1 C10 79.0(2)
C2 Hf1 C10 80.4(2)
C3 Hf1 C10 111.4(2)
C7 Hf1 C10 54.70(18)
C8 Hf1 C10 54.69(19)
C9 Hf1 C10 32.66(19)
Cl1 Hf1 C4 90.59(14)
C6 Hf1 C4 131.97(19)
C1 Hf1 C4 54.0(2)
C2 Hf1 C4 54.0(2)
C3 Hf1 C4 32.63(19)
C7 Hf1 C4 150.72(19)
C8 Hf1 C4 173.18(19)
C9 Hf1 C4 149.47(19)
C10 Hf1 C4 131.4(2)
Cl1 Hf1 C5 81.27(19)
C6 Hf1 C5 128.7(2)
C1 Hf1 C5 32.6(3)
C2 Hf1 C5 54.0(3)
C3 Hf1 C5 53.8(2)
C7 Hf1 C5 161.5(2)
C8 Hf1 C5 148.2(2)
C9 Hf1 C5 117.6(2)
C10 Hf1 C5 109.0(2)
C4 Hf1 C5 32.1(2)
Cl1 Hf1 Si1 96.36(4)
C6 Hf1 Si1 94.82(14)
C1 Hf1 Si1 133.24(16)
C2 Hf1 Si1 106.01(17)
C3 Hf1 Si1 78.77(13)
C7 Hf1 Si1 74.61(12)
C8 Hf1 Si1 91.95(14)
C9 Hf1 Si1 124.73(14)
C10 Hf1 Si1 126.77(14)
C4 Hf1 Si1 85.78(14)
C5 Hf1 Si1 117.19(17)
C22 N1 C18 114.9(8)
C22 N1 C20 114.6(7)
C18 N1 C20 115.2(8)
C17 O1 Si4 125.6(4)
C19 O2 Si4 125.4(4)
C21 O3 Si4 126.0(4)
Si4 Si1 Si2 104.88(7)
Si4 Si1 Si3 104.35(7)
Si2 Si1 Si3 103.33(7)
Si4 Si1 Hf1 111.91(6)
Si2 Si1 Hf1 116.18(6)
Si3 Si1 Hf1 114.94(6)
C11 Si2 C12 105.5(3)
C11 Si2 C13 103.7(3)
C12 Si2 C13 108.7(3)
C11 Si2 Si1 113.4(2)
C12 Si2 Si1 112.7(2)
C13 Si2 Si1 112.2(2)
C15 Si3 C14 108.8(3)
C15 Si3 C16 102.9(3)
C14 Si3 C16 108.1(3)
C15 Si3 Si1 112.4(2)
C14 Si3 Si1 108.57(19)
C16 Si3 Si1 115.77(18)
O3 Si4 O1 116.7(2)
O3 Si4 O2 116.5(2)
O1 Si4 O2 115.8(2)
O3 Si4 Si1 101.93(15)
O1 Si4 Si1 100.65(15)
O2 Si4 Si1 100.85(14)
C5 C1 C2 107.7(6)
C5 C1 Hf1 75.8(4)
C2 C1 Hf1 73.6(3)
C3 C2 C1 108.0(6)
C3 C2 Hf1 74.1(3)
C1 C2 Hf1 73.3(3)
C2 C3 C4 107.7(6)
C2 C3 Hf1 73.1(3)
C4 C3 Hf1 74.7(3)
C5 C4 C3 108.4(6)
C5 C4 Hf1 74.3(3)
C3 C4 Hf1 72.6(3)
C4 C5 C1 108.2(6)
C4 C5 Hf1 73.6(3)
C1 C5 Hf1 71.6(4)
C7 C6 C10 109.1(5)
C7 C6 Hf1 74.4(3)
C10 C6 Hf1 74.6(3)
C6 C7 C8 107.6(5)
C6 C7 Hf1 72.7(3)
C8 C7 Hf1 73.6(3)
C7 C8 C9 107.5(5)
C7 C8 Hf1 73.3(3)
C9 C8 Hf1 73.5(3)
C10 C9 C8 108.3(5)
C10 C9 Hf1 73.7(3)
C8 C9 Hf1 73.4(3)
C9 C10 C6 107.5(5)
C9 C10 Hf1 73.7(3)
C6 C10 Hf1 72.4(3)
O1 C17 C18 116.9(6)
C17 C18 N1 112.6(6)
O2 C19 C20 116.4(6)
C19 C20 N1 111.6(5)
O3 C21 C22 115.6(5)
N1 C22 C21 112.2(6)

loop_
_geom_bond_atom_site_label_1
_geom_bond_atom_site_label_2
_geom_bond_distance
Hf1 Cl1 2.4114(15)
Hf1 C6 2.469(5)
Hf1 C1 2.469(6)
Hf1 C2 2.474(6)
Hf1 C3 2.488(5)
Hf1 C7 2.491(5)
Hf1 C8 2.495(5)
Hf1 C9 2.496(5)
Hf1 C10 2.497(5)
Hf1 C4 2.515(5)
Hf1 C5 2.523(6)
Hf1 Si1 2.7774(14)
N1 C22 1.417(8)
N1 C18 1.430(9)
N1 C20 1.448(8)
O1 C17 1.394(7)
O1 Si4 1.662(4)
O2 C19 1.390(7)
O2 Si4 1.665(4)
O3 C21 1.392(7)
O3 Si4 1.659(4)
Si1 Si4 2.361(2)
Si1 Si2 2.367(2)
Si1 Si3 2.3698(19)
Si2 C11 1.873(7)
Si2 C12 1.886(7)
Si2 C13 1.889(6)
Si3 C15 1.886(6)
Si3 C14 1.886(6)
Si3 C16 1.888(6)
C1 C5 1.403(12)
C1 C2 1.408(11)
C2 C3 1.401(9)
C3 C4 1.405(8)
C4 C5 1.392(9)
C6 C7 1.405(8)
C6 C10 1.408(8)
C7 C8 1.417(8)
C8 C9 1.425(8)
C9 C10 1.404(8)
C17 C18 1.407(10)
C19 C20 1.429(9)
C21 C22 1.437(10)

loop_
_geom_torsion_atom_site_label_1
_geom_torsion_atom_site_label_2
_geom_torsion_atom_site_label_3
_geom_torsion_atom_site_label_4
_geom_torsion
Cl1 Hf1 Si1 Si4 169.56(6)
C6 Hf1 Si1 Si4 31.50(15)
C1 Hf1 Si1 Si4 -71.8(3)
C2 Hf1 Si1 Si4 -49.64(19)
C3 Hf1 Si1 Si4 -68.12(16)
C7 Hf1 Si1 Si4 57.72(14)
C8 Hf1 Si1 Si4 86.13(14)
C9 Hf1 Si1 Si4 80.75(17)
C10 Hf1 Si1 Si4 40.28(19)
C4 Hf1 Si1 Si4 -100.31(15)
C5 Hf1 Si1 Si4 -107.0(2)
Cl1 Hf1 Si1 Si2 -70.03(8)
C6 Hf1 Si1 Si2 151.91(15)
C1 Hf1 Si1 Si2 48.6(3)
C2 Hf1 Si1 Si2 70.77(19)
C3 Hf1 Si1 Si2 52.28(16)
C7 Hf1 Si1 Si2 178.13(15)
C8 Hf1 Si1 Si2 -153.46(14)
C9 Hf1 Si1 Si2 -158.84(17)
C10 Hf1 Si1 Si2 160.69(18)
C4 Hf1 Si1 Si2 20.09(15)
C5 Hf1 Si1 Si2 13.4(2)
Cl1 Hf1 Si1 Si3 50.77(7)
C6 Hf1 Si1 Si3 -87.29(15)
C1 Hf1 Si1 Si3 169.4(3)
C2 Hf1 Si1 Si3 -168.43(18)
C3 Hf1 Si1 Si3 173.08(16)
C7 Hf1 Si1 Si3 -61.07(15)
C8 Hf1 Si1 Si3 -32.66(14)
C9 Hf1 Si1 Si3 -38.04(18)
C10 Hf1 Si1 Si3 -78.52(19)
C4 Hf1 Si1 Si3 140.89(15)
C5 Hf1 Si1 Si3 134.2(2)
Si4 Si1 Si2 C11 -67.0(3)
Si3 Si1 Si2 C11 42.1(3)
Hf1 Si1 Si2 C11 168.9(3)
Si4 Si1 Si2 C12 173.3(3)
Si3 Si1 Si2 C12 -77.7(3)
Hf1 Si1 Si2 C12 49.1(3)
Si4 Si1 Si2 C13 50.1(2)
Si3 Si1 Si2 C13 159.2(2)
Hf1 Si1 Si2 C13 -74.0(2)
Si4 Si1 Si3 C15 51.0(2)
Si2 Si1 Si3 C15 -58.5(2)
Hf1 Si1 Si3 C15 173.9(2)
Si4 Si1 Si3 C14 171.4(2)
Si2 Si1 Si3 C14 62.0(2)
Hf1 Si1 Si3 C14 -65.6(2)
Si4 Si1 Si3 C16 -66.9(2)
Si2 Si1 Si3 C16 -176.3(2)
Hf1 Si1 Si3 C16 56.1(2)
C21 O3 Si4 O1 -58.4(7)
C21 O3 Si4 O2 84.3(6)
C21 O3 Si4 Si1 -167.0(6)
C17 O1 Si4 O3 81.6(7)
C17 O1 Si4 O2 -61.4(7)
C17 O1 Si4 Si1 -169.1(7)
C19 O2 Si4 O3 -57.5(6)
C19 O2 Si4 O1 85.6(6)
C19 O2 Si4 Si1 -166.9(6)
Si2 Si1 Si4 O3 19.54(18)
Si3 Si1 Si4 O3 -88.78(18)
Hf1 Si1 Si4 O3 146.33(17)
Si2 Si1 Si4 O1 -100.98(18)
Si3 Si1 Si4 O1 150.71(17)
Hf1 Si1 Si4 O1 25.82(18)
Si2 Si1 Si4 O2 139.90(17)
Si3 Si1 Si4 O2 31.59(18)
Hf1 Si1 Si4 O2 -93.30(17)
Cl1 Hf1 C1 C5 42.8(4)
C6 Hf1 C1 C5 -174.9(4)
C2 Hf1 C1 C5 -113.7(6)
C3 Hf1 C1 C5 -76.6(4)
C7 Hf1 C1 C5 -179.1(4)
C8 Hf1 C1 C5 137.5(4)
C9 Hf1 C1 C5 130.3(4)
C10 Hf1 C1 C5 157.0(4)
C4 Hf1 C1 C5 -36.1(4)
Si1 Hf1 C1 C5 -72.2(5)
Cl1 Hf1 C1 C2 156.5(4)
C6 Hf1 C1 C2 -61.2(4)
C3 Hf1 C1 C2 37.1(4)
C7 Hf1 C1 C2 -65.4(5)
C8 Hf1 C1 C2 -108.8(4)
C9 Hf1 C1 C2 -116.0(4)
C10 Hf1 C1 C2 -89.3(4)
C4 Hf1 C1 C2 77.6(4)
C5 Hf1 C1 C2 113.7(6)
Si1 Hf1 C1 C2 41.5(5)
C5 C1 C2 C3 2.2(7)
Hf1 C1 C2 C3 -66.6(4)
C5 C1 C2 Hf1 68.7(4)
Cl1 Hf1 C2 C3 81.9(4)
C6 Hf1 C2 C3 -127.3(4)
C1 Hf1 C2 C3 114.8(6)
C7 Hf1 C2 C3 -114.2(4)
C8 Hf1 C2 C3 -143.3(3)
C9 Hf1 C2 C3 -173.0(4)
C10 Hf1 C2 C3 -160.7(4)
C4 Hf1 C2 C3 37.3(4)
C5 Hf1 C2 C3 77.3(4)
Si1 Hf1 C2 C3 -35.0(4)
Cl1 Hf1 C2 C1 -32.9(5)
C6 Hf1 C2 C1 117.9(4)
C3 Hf1 C2 C1 -114.8(6)
C7 Hf1 C2 C1 131.0(4)
C8 Hf1 C2 C1 101.9(5)
C9 Hf1 C2 C1 72.2(5)
C10 Hf1 C2 C1 84.5(4)
C4 Hf1 C2 C1 -77.5(5)
C5 Hf1 C2 C1 -37.6(4)
Si1 Hf1 C2 C1 -149.9(4)
C1 C2 C3 C4 -1.3(6)
Hf1 C2 C3 C4 -67.3(4)
C1 C2 C3 Hf1 66.0(4)
Cl1 Hf1 C3 C2 -123.9(4)
C6 Hf1 C3 C2 52.9(4)
C1 Hf1 C3 C2 -37.5(4)
C7 Hf1 C3 C2 81.1(4)
C8 Hf1 C3 C2 73.9(6)
C9 Hf1 C3 C2 11.0(6)
C10 Hf1 C3 C2 20.5(4)
C4 Hf1 C3 C2 -114.4(5)
C5 Hf1 C3 C2 -78.0(5)
Si1 Hf1 C3 C2 145.8(4)
Cl1 Hf1 C3 C4 -9.5(4)
C6 Hf1 C3 C4 167.3(4)
C1 Hf1 C3 C4 76.9(4)
C2 Hf1 C3 C4 114.4(5)
C7 Hf1 C3 C4 -164.5(3)
C8 Hf1 C3 C4 -171.7(4)
C9 Hf1 C3 C4 125.4(4)
C10 Hf1 C3 C4 134.9(3)
C5 Hf1 C3 C4 36.4(4)
Si1 Hf1 C3 C4 -99.8(3)
C2 C3 C4 C5 -0.1(6)
Hf1 C3 C4 C5 -66.3(4)
C2 C3 C4 Hf1 66.1(4)
Cl1 Hf1 C4 C5 -72.4(4)
C6 Hf1 C4 C5 98.6(5)
C1 Hf1 C4 C5 36.7(5)
C2 Hf1 C4 C5 78.0(5)
C3 Hf1 C4 C5 115.5(6)
C7 Hf1 C4 C5 143.8(5)
C8 Hf1 C4 C5 -98.0(16)
C9 Hf1 C4 C5 9.5(7)
C10 Hf1 C4 C5 53.9(5)
Si1 Hf1 C4 C5 -168.7(4)
Cl1 Hf1 C4 C3 172.1(3)
C6 Hf1 C4 C3 -17.0(5)
C1 Hf1 C4 C3 -78.8(4)
C2 Hf1 C4 C3 -37.6(4)
C7 Hf1 C4 C3 28.2(6)
C8 Hf1 C4 C3 146.5(14)
C9 Hf1 C4 C3 -106.0(4)
C10 Hf1 C4 C3 -61.6(4)
C5 Hf1 C4 C3 -115.5(6)
Si1 Hf1 C4 C3 75.7(3)
C3 C4 C5 C1 1.4(7)
Hf1 C4 C5 C1 -63.7(4)
C3 C4 C5 Hf1 65.2(4)
C2 C1 C5 C4 -2.2(7)
Hf1 C1 C5 C4 65.0(4)
C2 C1 C5 Hf1 -67.3(4)
Cl1 Hf1 C5 C4 105.3(4)
C6 Hf1 C5 C4 -109.6(4)
C1 Hf1 C5 C4 -116.1(6)
C2 Hf1 C5 C4 -78.0(4)
C3 Hf1 C5 C4 -37.1(4)
C7 Hf1 C5 C4 -114.0(6)
C8 Hf1 C5 C4 167.1(4)
C9 Hf1 C5 C4 -174.6(4)
C10 Hf1 C5 C4 -140.1(4)
Si1 Hf1 C5 C4 12.6(5)
Cl1 Hf1 C5 C1 -138.5(4)
C6 Hf1 C5 C1 6.6(5)
C2 Hf1 C5 C1 38.2(4)
C3 Hf1 C5 C1 79.1(5)
C7 Hf1 C5 C1 2.1(9)
C8 Hf1 C5 C1 -76.8(6)
C9 Hf1 C5 C1 -58.4(5)
C10 Hf1 C5 C1 -24.0(5)
C4 Hf1 C5 C1 116.1(6)
Si1 Hf1 C5 C1 128.8(4)
Cl1 Hf1 C6 C7 -52.9(4)
C1 Hf1 C6 C7 -173.9(3)
C2 Hf1 C6 C7 157.1(4)
C3 Hf1 C6 C7 131.1(3)
C8 Hf1 C6 C7 -37.3(3)
C9 Hf1 C6 C7 -78.4(4)
C10 Hf1 C6 C7 -115.4(5)
C4 Hf1 C6 C7 140.3(3)
C5 Hf1 C6 C7 -177.4(3)
Si1 Hf1 C6 C7 51.6(3)
Cl1 Hf1 C6 C10 62.4(4)
C1 Hf1 C6 C10 -58.5(4)
C2 Hf1 C6 C10 -87.5(4)
C3 Hf1 C6 C10 -113.5(4)
C7 Hf1 C6 C10 115.4(5)
C8 Hf1 C6 C10 78.0(4)
C9 Hf1 C6 C10 37.0(3)
C4 Hf1 C6 C10 -104.3(4)
C5 Hf1 C6 C10 -62.0(4)
Si1 Hf1 C6 C10 167.0(3)
C10 C6 C7 C8 -1.3(6)
Hf1 C6 C7 C8 65.9(4)
C10 C6 C7 Hf1 -67.2(4)
Cl1 Hf1 C7 C6 143.6(3)
C1 Hf1 C7 C6 7.9(4)
C2 Hf1 C7 C6 -24.2(4)
C3 Hf1 C7 C6 -59.0(4)
C8 Hf1 C7 C6 114.9(5)
C9 Hf1 C7 C6 77.3(4)
C10 Hf1 C7 C6 37.0(3)
C4 Hf1 C7 C6 -76.2(5)
C5 Hf1 C7 C6 6.4(8)
Si1 Hf1 C7 C6 -125.9(3)
Cl1 Hf1 C7 C8 28.7(3)
C6 Hf1 C7 C8 -114.9(5)
C1 Hf1 C7 C8 -107.0(4)
C2 Hf1 C7 C8 -139.1(3)
C3 Hf1 C7 C8 -173.9(3)
C9 Hf1 C7 C8 -37.6(3)
C10 Hf1 C7 C8 -77.9(4)
C4 Hf1 C7 C8 168.9(4)
C5 Hf1 C7 C8 -108.5(6)
Si1 Hf1 C7 C8 119.2(3)
C6 C7 C8 C9 0.8(6)
Hf1 C7 C8 C9 66.1(4)
C6 C7 C8 Hf1 -65.3(4)
Cl1 Hf1 C8 C7 -153.5(3)
C6 Hf1 C8 C7 37.2(3)
C1 Hf1 C8 C7 101.5(4)
C2 Hf1 C8 C7 56.7(4)
C3 Hf1 C8 C7 11.6(6)
C9 Hf1 C8 C7 114.6(5)
C10 Hf1 C8 C7 77.9(3)
C4 Hf1 C8 C7 -127.7(15)
C5 Hf1 C8 C7 145.2(5)
Si1 Hf1 C8 C7 -57.3(3)
Cl1 Hf1 C8 C9 91.9(3)
C6 Hf1 C8 C9 -77.4(4)
C1 Hf1 C8 C9 -13.1(5)
C2 Hf1 C8 C9 -57.9(4)
C3 Hf1 C8 C9 -103.0(5)
C7 Hf1 C8 C9 -114.6(5)
C10 Hf1 C8 C9 -36.7(3)
C4 Hf1 C8 C9 117.7(15)
C5 Hf1 C8 C9 30.7(6)
Si1 Hf1 C8 C9 -171.9(3)
C7 C8 C9 C10 0.0(6)
Hf1 C8 C9 C10 65.9(4)
C7 C8 C9 Hf1 -66.0(4)
Cl1 Hf1 C9 C10 159.9(3)
C6 Hf1 C9 C10 -37.3(3)
C1 Hf1 C9 C10 54.6(4)
C2 Hf1 C9 C10 22.9(4)
C3 Hf1 C9 C10 16.6(5)
C7 Hf1 C9 C10 -78.0(4)
C8 Hf1 C9 C10 -115.4(5)
C4 Hf1 C9 C10 76.5(5)
C5 Hf1 C9 C10 82.2(4)
Si1 Hf1 C9 C10 -105.6(3)
Cl1 Hf1 C9 C8 -84.7(3)
C6 Hf1 C9 C8 78.1(4)
C1 Hf1 C9 C8 170.0(4)
C2 Hf1 C9 C8 138.3(3)
C3 Hf1 C9 C8 132.0(4)
C7 Hf1 C9 C8 37.4(3)
C10 Hf1 C9 C8 115.4(5)
C4 Hf1 C9 C8 -168.0(4)
C5 Hf1 C9 C8 -162.3(3)
Si1 Hf1 C9 C8 9.9(4)
C8 C9 C10 C6 -0.7(6)
Hf1 C9 C10 C6 65.0(4)
C8 C9 C10 Hf1 -65.7(4)
C7 C6 C10 C9 1.3(6)
Hf1 C6 C10 C9 -65.8(4)
C7 C6 C10 Hf1 67.1(4)
Cl1 Hf1 C10 C9 -22.4(4)
C6 Hf1 C10 C9 115.0(5)
C1 Hf1 C10 C9 -124.7(4)
C2 Hf1 C10 C9 -158.3(4)
C3 Hf1 C10 C9 -169.4(3)
C7 Hf1 C10 C9 78.0(4)
C8 Hf1 C10 C9 37.3(3)
C4 Hf1 C10 C9 -138.8(3)
C5 Hf1 C10 C9 -111.8(4)
Si1 Hf1 C10 C9 98.8(3)
Cl1 Hf1 C10 C6 -137.4(3)
C1 Hf1 C10 C6 120.3(4)
C2 Hf1 C10 C6 86.7(4)
C3 Hf1 C10 C6 75.6(4)
C7 Hf1 C10 C6 -37.0(3)
C8 Hf1 C10 C6 -77.7(4)
C9 Hf1 C10 C6 -115.0(5)
C4 Hf1 C10 C6 106.2(4)
C5 Hf1 C10 C6 133.2(4)
Si1 Hf1 C10 C6 -16.2(4)
Si4 O1 C17 C18 -20.6(14)
O1 C17 C18 N1 18.3(16)
C22 N1 C18 C17 -121.6(11)
C20 N1 C18 C17 101.8(11)
Si4 O2 C19 C20 -25.6(11)
O2 C19 C20 N1 21.6(12)
C22 N1 C20 C19 101.1(9)
C18 N1 C20 C19 -122.2(9)
Si4 O3 C21 C22 -23.9(12)
C18 N1 C22 C21 101.0(10)
C20 N1 C22 C21 -122.1(9)
O3 C21 C22 N1 20.5(14)
